data_4335027
loop_
_publ_author_name
'Shuangliu Zhou'
'Zhangshuan Wu'
'Lingmin Zhou'
'Shaowu Wang'
'Lijun Zhang'
'Xiancui Zhu'
'Yun Wei'
'Jinhua Zhai'
'Jie Wu'

_publ_contact_author_address
;College of Chemistry and Materials Science
Anhui Normal University
Wuhu, Anhui 241000 China
;
_publ_contact_author_email swwang@mail.ahnu.edu.cn
_publ_contact_author_fax 0553-3883517
_publ_contact_author_name 'Shaowu Wang'
_publ_contact_author_phone 0553-3869310
_publ_section_title
;
 Controlled Synthesis of Racemic Indenyl Rare-Earth Metal Complexes via
 the Cooperation between the Intramolecular Coordination of Donor Atoms
 and a Bridge
;
_journal_name_full 'Inorganic Chemistry'
_journal_page_first 6417
_journal_page_last 6426
_journal_paper_doi 10.1021/ic4003109
_journal_volume 52
_journal_year 2013
_chemical_formula_sum 'C32 H40 Eu N2 O2 Si'
_chemical_formula_weight 444.71
_chemical_name_systematic
;

 ?

;
_space_group_IT_number 15
_symmetry_cell_setting monoclinic
_symmetry_space_group_name_Hall '-C 2yc'
_symmetry_space_group_name_H-M 'C 1 2/c 1'
_atom_sites_solution_hydrogens geom
_atom_sites_solution_primary direct
_atom_sites_solution_secondary difmap
_audit_creation_method SHELXL-97
_cell_angle_alpha 90.00
_cell_angle_beta 95.0460(10)
_cell_angle_gamma 90.00
_cell_formula_units_Z 4
_cell_length_a 14.7682(2)
_cell_length_b 11.4975(2)
_cell_length_c 20.9333(3)
_cell_measurement_temperature 293(2)
_cell_volume 3540.64(9)
_computing_cell_refinement 'Bruker XSCANS'
_computing_data_collection 'Bruker XSCANS'
_computing_data_reduction 'Bruker SHELXTL'
_computing_molecular_graphics 'Bruker SHELXTL'
_computing_publication_material 'Bruker SHELXTL'
_computing_structure_refinement 'SHELXL-97 (Sheldrick, 1997)'
_computing_structure_solution 'SHELXS-97 (Sheldrick, 1990)'
_diffrn_ambient_temperature 293(2)
_diffrn_measured_fraction_theta_full 0.994
_diffrn_measured_fraction_theta_max 0.994
_diffrn_measurement_device_type 'Bruker P4'
_diffrn_measurement_method '\w scans'
_diffrn_radiation_monochromator graphite
_diffrn_radiation_source 'fine-focus sealed tube'
_diffrn_radiation_type MoK\a
_diffrn_radiation_wavelength 0.71073
_diffrn_reflns_av_R_equivalents 0.0224
_diffrn_reflns_av_sigmaI/netI 0.0259
_diffrn_reflns_limit_h_max 18
_diffrn_reflns_limit_h_min -19
_diffrn_reflns_limit_k_max 14
_diffrn_reflns_limit_k_min -14
_diffrn_reflns_limit_l_max 27
_diffrn_reflns_limit_l_min -27
_diffrn_reflns_number 10772
_diffrn_reflns_theta_full 27.50
_diffrn_reflns_theta_max 27.50
_diffrn_reflns_theta_min 2.25
_exptl_absorpt_coefficient_mu 1.831
_exptl_absorpt_correction_T_max 0.6997
_exptl_absorpt_correction_T_min 0.6188
_exptl_absorpt_correction_type multi-scan
_exptl_crystal_density_diffrn 1.247
_exptl_crystal_F_000 1356
_exptl_crystal_size_max 0.29
_exptl_crystal_size_mid 0.26
_exptl_crystal_size_min 0.21
_platon_squeeze_details
;

;
_refine_diff_density_max 3.086
_refine_diff_density_min -0.576
_refine_diff_density_rms 0.209
_refine_ls_extinction_method none
_refine_ls_goodness_of_fit_ref 1.162
_refine_ls_hydrogen_treatment constr
_refine_ls_matrix_type full
_refine_ls_number_parameters 161
_refine_ls_number_reflns 4041
_refine_ls_number_restraints 0
_refine_ls_restrained_S_all 1.162
_refine_ls_R_factor_all 0.0578
_refine_ls_R_factor_gt 0.0527
_refine_ls_shift/su_max 0.001
_refine_ls_shift/su_mean 0.000
_refine_ls_structure_factor_coef Fsqd
_refine_ls_weighting_details 'calc w=1/[\s^2^(Fo^2^)+(0.1185P)^2^+7.0141P] where P=(Fo^2^+2Fc^2^)/3'
_refine_ls_weighting_scheme calc
_refine_ls_wR_factor_gt 0.1748
_refine_ls_wR_factor_ref 0.1788
_reflns_number_gt 3643
_reflns_number_total 4041
_reflns_threshold_expression >2sigma(I)
_cod_data_source_file ic4003109_si_002_07.cif
_cod_data_source_block 14
_cod_depositor_comments
;

2021-05-03
Z value and formula fixed to values more according to usual
chemical conventions.                 miguel
;
_cod_original_formula_sum 'C128 H160 Eu4 N8 O8 Si4'
_cod_original_formula_weight 2658.84
_cod_original_formula_units_Z 1
_cod_database_code 4335027

loop_
_symmetry_equiv_pos_as_xyz
'x, y, z'
'-x, y, -z+1/2'
'x+1/2, y+1/2, z'
'-x+1/2, y+1/2, -z+1/2'
'-x, -y, -z'
'x, -y, z-1/2'
'-x+1/2, -y+1/2, -z'
'x+1/2, -y+1/2, z-1/2'

loop_
_atom_site_label
_atom_site_type_symbol
_atom_site_fract_x
_atom_site_fract_y
_atom_site_fract_z
_atom_site_U_iso_or_equiv
_atom_site_adp_type
_atom_site_occupancy
_atom_site_symmetry_multiplicity
_atom_site_calc_flag
_atom_site_refinement_flags
C1 C 0.1143(3) 0.6885(3) 0.1769(2) 0.0557(15) Uani 1 1 d G
C5 C 0.1731(3) 0.7804(4) 0.19287(18) 0.0507(13) Uani 1 1 d G
C6 C 0.2077(3) 0.8461(4) 0.1448(3) 0.0665(19) Uani 1 1 d G
H6A H 0.2470 0.9076 0.1555 0.080 Uiso 1 1 calc R
C7 C 0.1833(4) 0.8199(5) 0.0808(2) 0.086(3) Uani 1 1 d G
H7A H 0.2064 0.8638 0.0486 0.103 Uiso 1 1 calc R
C8 C 0.1245(4) 0.7280(5) 0.06479(19) 0.093(3) Uani 1 1 d G
H8A H 0.1082 0.7105 0.0219 0.112 Uiso 1 1 calc R
C9 C 0.0900(3) 0.6623(4) 0.1128(3) 0.076(2) Uani 1 1 d G
H9A H 0.0506 0.6008 0.1021 0.092 Uiso 1 1 calc R
Eu Eu 0.0000 0.83300(3) 0.2500 0.04105(18) Uani 1 2 d S
N1 N 0.1123(3) 0.9869(4) 0.3261(2) 0.0518(11) Uani 1 1 d .
C15 C 0.1205(5) 0.9455(7) 0.3930(3) 0.0653(17) Uani 1 1 d .
H15A H 0.1643 0.9928 0.4185 0.078 Uiso 1 1 calc R
H15B H 0.1419 0.8657 0.3946 0.078 Uiso 1 1 calc R
O1 O -0.0055(5) 1.0685(5) 0.4178(3) 0.0844(17) Uani 1 1 d .
C14 C 0.0284(6) 0.9528(7) 0.4200(4) 0.075(2) Uani 1 1 d .
H14A H -0.0143 0.9024 0.3955 0.090 Uiso 1 1 calc R
H14B H 0.0341 0.9258 0.4641 0.090 Uiso 1 1 calc R
C112 C 0.0753(6) 1.1068(6) 0.3251(4) 0.072(2) Uani 1 1 d .
H11A H 0.0673 1.1348 0.2812 0.086 Uiso 1 1 calc R
H11B H 0.1178 1.1580 0.3493 0.086 Uiso 1 1 calc R
C13 C -0.0142(7) 1.1085(7) 0.3537(4) 0.080(2) Uani 1 1 d .
H13A H -0.0379 1.1872 0.3525 0.096 Uiso 1 1 calc R
H13B H -0.0572 1.0596 0.3284 0.096 Uiso 1 1 calc R
Si Si 0.0000 0.5292(2) 0.2500 0.0722(9) Uani 1 2 d S
C3 C 0.1460(4) 0.6900(6) 0.2854(4) 0.0538(15) Uani 1 1 d .
H3A H 0.1594 0.6596 0.3289 0.065 Uiso 1 1 calc R
C4 C 0.1928(3) 0.7837(6) 0.2607(3) 0.0514(13) Uani 1 1 d .
C2 C 0.0954(4) 0.6270(5) 0.2354(4) 0.0557(15) Uani 1 1 d .
C10 C 0.2493(4) 0.8727(7) 0.2982(4) 0.0624(16) Uani 1 1 d .
H10A H 0.3062 0.8821 0.2790 0.075 Uiso 1 1 calc R
H10B H 0.2634 0.8440 0.3415 0.075 Uiso 1 1 calc R
C11 C 0.2042(5) 0.9898(6) 0.3015(4) 0.0656(17) Uani 1 1 d .
H11C H 0.2433 1.0403 0.3289 0.079 Uiso 1 1 calc R
H11D H 0.1986 1.0237 0.2589 0.079 Uiso 1 1 calc R
C16 C -0.0327(6) 0.4351(8) 0.1792(7) 0.124(5) Uani 1 1 d .
H16A H -0.0270 0.3549 0.1915 0.187 Uiso 1 1 calc R
H16B H 0.0066 0.4511 0.1460 0.187 Uiso 1 1 calc R
H16C H -0.0945 0.4511 0.1635 0.187 Uiso 1 1 calc R

loop_
_atom_site_aniso_label
_atom_site_aniso_U_11
_atom_site_aniso_U_22
_atom_site_aniso_U_33
_atom_site_aniso_U_23
_atom_site_aniso_U_13
_atom_site_aniso_U_12
C1 0.035(3) 0.045(3) 0.088(5) -0.012(3) 0.012(3) 0.004(2)
C5 0.033(2) 0.047(3) 0.075(4) -0.002(3) 0.015(2) 0.004(2)
C6 0.050(4) 0.067(4) 0.085(5) 0.002(3) 0.023(4) -0.002(3)
C7 0.078(6) 0.098(7) 0.086(6) 0.009(4) 0.032(5) 0.006(4)
C8 0.083(6) 0.109(8) 0.089(6) -0.025(6) 0.017(5) 0.009(6)
C9 0.060(5) 0.070(5) 0.098(6) -0.025(4) 0.007(4) 0.007(3)
Eu 0.0299(2) 0.0290(2) 0.0647(3) 0.000 0.00681(16) 0.000
N1 0.054(3) 0.045(3) 0.057(3) -0.001(2) 0.006(2) -0.014(2)
C15 0.072(4) 0.069(4) 0.056(4) 0.003(3) 0.007(3) -0.004(3)
O1 0.115(5) 0.076(4) 0.065(3) -0.001(3) 0.029(3) 0.022(3)
C14 0.092(6) 0.071(5) 0.064(4) 0.008(3) 0.024(4) 0.007(4)
C112 0.101(6) 0.041(3) 0.076(4) 0.000(3) 0.017(4) -0.009(4)
C13 0.102(6) 0.056(4) 0.084(5) 0.008(4) 0.025(4) 0.019(4)
Si 0.0419(12) 0.0258(10) 0.151(3) 0.000 0.0189(15) 0.000
C3 0.032(3) 0.048(3) 0.082(4) 0.016(3) 0.008(3) 0.006(2)
C4 0.024(2) 0.048(3) 0.083(4) 0.004(3) 0.006(2) -0.002(2)
C2 0.031(2) 0.033(3) 0.104(5) -0.001(3) 0.013(3) 0.004(2)
C10 0.035(3) 0.074(4) 0.078(4) -0.001(4) 0.004(3) -0.014(3)
C11 0.056(3) 0.063(4) 0.079(4) -0.004(3) 0.009(3) -0.033(3)
C16 0.067(5) 0.063(5) 0.248(15) -0.082(7) 0.047(7) -0.022(4)

loop_
_atom_type_symbol
_atom_type_description
_atom_type_scat_dispersion_real
_atom_type_scat_dispersion_imag
_atom_type_scat_source
C C 0.0033 0.0016 'International Tables Vol C Tables 4.2.6.8 and 6.1.1.4'
H H 0.0000 0.0000 'International Tables Vol C Tables 4.2.6.8 and 6.1.1.4'
N N 0.0061 0.0033 'International Tables Vol C Tables 4.2.6.8 and 6.1.1.4'
O O 0.0106 0.0060 'International Tables Vol C Tables 4.2.6.8 and 6.1.1.4'
Si Si 0.0817 0.0704 'International Tables Vol C Tables 4.2.6.8 and 6.1.1.4'
Eu Eu -0.1578 3.6682 'International Tables Vol C Tables 4.2.6.8 and 6.1.1.4'

loop_
_geom_angle_atom_site_label_1
_geom_angle_atom_site_label_2
_geom_angle_atom_site_label_3
_geom_angle
_geom_angle_site_symmetry_1
_geom_angle_site_symmetry_3
C5 C1 C9 120.0 . .
C5 C1 C2 109.1(4) . .
C9 C1 C2 130.6(4) . .
C5 C1 Eu 79.52(19) . .
C9 C1 Eu 121.3(2) . .
C2 C1 Eu 70.8(3) . .
C6 C5 C1 120.0 . .
C6 C5 C4 130.6(4) . .
C1 C5 C4 109.2(4) . .
C6 C5 Eu 124.2(2) . .
C1 C5 Eu 73.17(19) . .
C4 C5 Eu 72.6(3) . .
C7 C6 C5 120.0 . .
C7 C6 H6A 120.0 . .
C5 C6 H6A 120.0 . .
C6 C7 C8 120.0 . .
C6 C7 H7A 120.0 . .
C8 C7 H7A 120.0 . .
C9 C8 C7 120.0 . .
C9 C8 H8A 120.0 . .
C7 C8 H8A 120.0 . .
C8 C9 C1 120.0 . .
C8 C9 H9A 120.0 . .
C1 C9 H9A 120.0 . .
C3 Eu C3 106.9(3) 2 .
C3 Eu C2 29.8(2) 2 2
C3 Eu C2 81.66(18) . 2
C3 Eu C2 81.66(18) 2 .
C3 Eu C2 29.8(2) . .
C2 Eu C2 63.6(2) 2 .
C3 Eu N1 158.71(19) 2 .
C3 Eu N1 79.4(2) . .
C2 Eu N1 138.52(19) 2 .
C2 Eu N1 108.50(18) . .
C3 Eu N1 79.4(2) 2 2
C3 Eu N1 158.71(19) . 2
C2 Eu N1 108.50(18) 2 2
C2 Eu N1 138.52(19) . 2
N1 Eu N1 102.3(2) . 2
C3 Eu C4 130.14(19) 2 .
C3 Eu C4 28.62(18) . .
C2 Eu C4 109.21(18) 2 .
C2 Eu C4 48.56(17) . .
N1 Eu C4 63.45(18) . .
N1 Eu C4 133.83(17) 2 .
C3 Eu C4 28.62(18) 2 2
C3 Eu C4 130.14(19) . 2
C2 Eu C4 48.56(17) 2 2
C2 Eu C4 109.21(18) . 2
N1 Eu C4 133.83(17) . 2
N1 Eu C4 63.45(18) 2 2
C4 Eu C4 157.4(3) . 2
C3 Eu C1 89.68(16) 2 .
C3 Eu C1 47.39(19) . .
C2 Eu C1 83.94(15) 2 .
C2 Eu C1 29.72(17) . .
N1 Eu C1 108.48(14) . .
N1 Eu C1 113.70(14) 2 .
C4 Eu C1 46.69(16) . .
C4 Eu C1 117.49(15) 2 .
C3 Eu C1 47.39(19) 2 2
C3 Eu C1 89.68(16) . 2
C2 Eu C1 29.72(17) 2 2
C2 Eu C1 83.94(15) . 2
N1 Eu C1 113.70(14) . 2
N1 Eu C1 108.48(14) 2 2
C4 Eu C1 117.49(15) . 2
C4 Eu C1 46.69(16) 2 2
C1 Eu C1 110.08(14) . 2
C3 Eu C5 46.3(4) 2 2
C3 Eu C5 116.7(4) . 2
C2 Eu C5 47.4(4) 2 2
C2 Eu C5 109.4(4) . 2
N1 Eu C5 112.5(4) . 2
N1 Eu C5 82.6(4) 2 2
C4 Eu C5 143.4(4) . 2
C4 Eu C5 28.1(4) 2 2
C1 Eu C5 131.0(4) . 2
C1 Eu C5 27.3(3) 2 2
C3 Eu C5 116.69(16) 2 .
C3 Eu C5 46.28(17) . .
C2 Eu C5 109.38(15) 2 .
C2 Eu C5 47.39(15) . .
N1 Eu C5 82.61(13) . .
N1 Eu C5 112.54(13) 2 .
C4 Eu C5 28.05(16) . .
C4 Eu C5 143.42(15) 2 .
C1 Eu C5 27.3 . .
C1 Eu C5 130.98(14) 2 .
C5 Eu C5 156.6(4) 2 .
C15 N1 C112 108.3(6) . .
C15 N1 C11 109.5(5) . .
C112 N1 C11 108.6(5) . .
C15 N1 Eu 109.2(4) . .
C112 N1 Eu 112.2(4) . .
C11 N1 Eu 109.0(4) . .
N1 C15 C14 109.5(6) . .
N1 C15 H15A 109.8 . .
C14 C15 H15A 109.8 . .
N1 C15 H15B 109.8 . .
C14 C15 H15B 109.8 . .
H15A C15 H15B 108.2 . .
C14 O1 C13 109.7(6) . .
O1 C14 C15 111.4(7) . .
O1 C14 H14A 109.4 . .
C15 C14 H14A 109.4 . .
O1 C14 H14B 109.4 . .
C15 C14 H14B 109.4 . .
H14A C14 H14B 108.0 . .
N1 C112 C13 110.1(6) . .
N1 C112 H11A 109.6 . .
C13 C112 H11A 109.6 . .
N1 C112 H11B 109.6 . .
C13 C112 H11B 109.6 . .
H11A C112 H11B 108.2 . .
O1 C13 C112 111.5(8) . .
O1 C13 H13A 109.3 . .
C112 C13 H13A 109.3 . .
O1 C13 H13B 109.3 . .
C112 C13 H13B 109.3 . .
H13A C13 H13B 108.0 . .
C2 Si C2 105.1(4) . 2
C2 Si C16 111.7(4) . .
C2 Si C16 109.7(4) 2 .
C2 Si C16 109.7(4) . 2
C2 Si C16 111.7(4) 2 2
C16 Si C16 109.1(9) . 2
C4 C3 C2 111.3(6) . .
C4 C3 Eu 80.9(3) . .
C2 C3 Eu 76.1(3) . .
C4 C3 H3A 123.4 . .
C2 C3 H3A 123.4 . .
Eu C3 H3A 123.4 . .
C3 C4 C5 106.4(5) . .
C3 C4 C10 127.0(7) . .
C5 C4 C10 126.6(6) . .
C3 C4 Eu 70.5(3) . .
C5 C4 Eu 79.3(3) . .
C10 C4 Eu 114.0(4) . .
C3 C2 C1 104.1(5) . .
C3 C2 Si 123.0(5) . .
C1 C2 Si 129.6(5) . .
C3 C2 Eu 74.1(3) . .
C1 C2 Eu 79.4(3) . .
Si C2 Eu 95.7(2) . .
C4 C10 C11 114.0(6) . .
C4 C10 H10A 108.8 . .
C11 C10 H10A 108.8 . .
C4 C10 H10B 108.8 . .
C11 C10 H10B 108.8 . .
H10A C10 H10B 107.7 . .
N1 C11 C10 114.5(5) . .
N1 C11 H11C 108.6 . .
C10 C11 H11C 108.6 . .
N1 C11 H11D 108.6 . .
C10 C11 H11D 108.6 . .
H11C C11 H11D 107.6 . .
Si C16 H16A 109.5 . .
Si C16 H16B 109.5 . .
H16A C16 H16B 109.5 . .
Si C16 H16C 109.5 . .
H16A C16 H16C 109.5 . .
H16B C16 H16C 109.5 . .

loop_
_geom_bond_atom_site_label_1
_geom_bond_atom_site_label_2
_geom_bond_distance
_geom_bond_site_symmetry_2
C1 C5 1.3900 .
C1 C9 1.3900 .
C1 C2 1.462(8) .
C1 Eu 2.900(4) .
C5 C6 1.3900 .
C5 C4 1.425(8) .
C5 Eu 2.979(4) .
C6 C7 1.3900 .
C6 H6A 0.9300 .
C7 C8 1.3900 .
C7 H7A 0.9300 .
C8 C9 1.3900 .
C8 H8A 0.9300 .
C9 H9A 0.9300 .
Eu C3 2.761(6) 2
Eu C3 2.761(6) .
Eu C2 2.786(6) 2
Eu C2 2.786(6) .
Eu N1 2.821(5) .
Eu N1 2.821(5) 2
Eu C4 2.893(5) .
Eu C4 2.893(5) 2
Eu C1 2.900(5) 2
Eu C5 2.979(5) 2
N1 C15 1.473(8) .
N1 C112 1.482(9) .
N1 C11 1.494(8) .
C15 C14 1.521(11) .
C15 H15A 0.9700 .
C15 H15B 0.9700 .
O1 C14 1.421(10) .
O1 C13 1.414(10) .
C14 H14A 0.9700 .
C14 H14B 0.9700 .
C112 C13 1.499(12) .
C112 H11A 0.9700 .
C112 H11B 0.9700 .
C13 H13A 0.9700 .
C13 H13B 0.9700 .
Si C2 1.850(6) .
Si C2 1.850(6) 2
Si C16 1.864(11) .
Si C16 1.864(11) 2
C3 C4 1.403(8) .
C3 C2 1.428(11) .
C3 H3A 0.9800 .
C4 C10 1.497(10) .
C10 C11 1.507(11) .
C10 H10A 0.9700 .
C10 H10B 0.9700 .
C11 H11C 0.9700 .
C11 H11D 0.9700 .
C16 H16A 0.9600 .
C16 H16B 0.9600 .
C16 H16C 0.9600 .

loop_
_platon_squeeze_void_nr
_platon_squeeze_void_average_x
_platon_squeeze_void_average_y
_platon_squeeze_void_average_z
_platon_squeeze_void_volume
_platon_squeeze_void_count_electrons
_platon_squeeze_void_content
1 0.500 0.000 0.000 29 1 ' '
2 0.500 0.000 0.500 29 1 ' '
3 0.000 0.500 0.000 29 1 ' '
4 0.000 0.500 0.500 29 1 ' '
